data_2201345
loop_
_publ_author_name
'Daniel E. Lynch'
'Ian McClenaghan'

_publ_section_title
;
 2-Phenylpyrrolo[2,3-<i>h</i>]quinoline dihydrate
;
_journal_issue 10
_journal_name_full 'Acta Crystallographica Section E'
_journal_page_first o1150
_journal_page_last o1151
_journal_paper_doi 10.1107/S160053680201735X
_journal_volume 58
_journal_year 2002
_chemical_formula_iupac 'C17 H12 N2, 2H2 O'
_chemical_formula_moiety 'C17 H12 N2, 2H2 O'
_chemical_formula_sum 'C17 H16 N2 O2'
_chemical_formula_weight 280.32
_chemical_name_systematic
;
2-phenylpyrrolo[2,3-h]quinoline dihydrate
;
_space_group_IT_number 82
_symmetry_cell_setting tetragonal
_symmetry_space_group_name_Hall 'I -4'
_symmetry_space_group_name_H-M 'I -4'
_atom_sites_solution_hydrogens geom
_atom_sites_solution_primary direct
_atom_sites_solution_secondary difmap
_audit_creation_method SHELXL-97
_cell_angle_alpha 90.00
_cell_angle_beta 90.00
_cell_angle_gamma 90.00
_cell_formula_units_Z 8
_cell_length_a 24.758(4)
_cell_length_b 24.758(4)
_cell_length_c 4.6952(9)
_cell_measurement_reflns_used 5959
_cell_measurement_temperature 150(2)
_cell_measurement_theta_max 27.48
_cell_measurement_theta_min 2.91
_cell_volume 2878.0(9)
_computing_cell_refinement 'DENZO and COLLECT'
_computing_data_collection 'DENZO (Otwinowski & Minor, 1997) and COLLECT (Hooft, 1998)'
_computing_data_reduction 'DENZO and COLLECT'
_computing_molecular_graphics 'PLUTON94 (Spek, 1994) and PLATON97 (Spek, 1997)'
_computing_publication_material SHELXL97
_computing_structure_refinement 'SHELXL97 (Sheldrick, 1997)'
_computing_structure_solution 'SHELXS97 (Sheldrick, 1997)'
_diffrn_ambient_temperature 150(2)
_diffrn_detector_area_resol_mean 9.091
_diffrn_measured_fraction_theta_full 0.994
_diffrn_measured_fraction_theta_max 0.994
_diffrn_measurement_device_type 'Bruker--Nonius KappaCCD area-detector'
_diffrn_measurement_method '\f and \w'
_diffrn_radiation_monochromator graphite
_diffrn_radiation_source 'Bruker--Nonius FR591 rotating anode'
_diffrn_radiation_type MoK\a
_diffrn_radiation_wavelength 0.71073
_diffrn_reflns_av_R_equivalents 0.0788
_diffrn_reflns_av_sigmaI/netI 0.0833
_diffrn_reflns_limit_h_max 32
_diffrn_reflns_limit_h_min -32
_diffrn_reflns_limit_k_max 32
_diffrn_reflns_limit_k_min -32
_diffrn_reflns_limit_l_max 5
_diffrn_reflns_limit_l_min -6
_diffrn_reflns_number 8208
_diffrn_reflns_theta_full 27.48
_diffrn_reflns_theta_max 27.48
_diffrn_reflns_theta_min 3.29
_diffrn_standards_decay_% 0
_diffrn_standards_number 0
_exptl_absorpt_coefficient_mu 0.086
_exptl_absorpt_correction_T_max 0.991
_exptl_absorpt_correction_T_min 0.983
_exptl_absorpt_correction_type multi-scan
_exptl_absorpt_process_details '(SORTAV; Blessing, 1995)'
_exptl_crystal_colour colourless
_exptl_crystal_density_diffrn 1.294
_exptl_crystal_density_method 'not measured'
_exptl_crystal_description block
_exptl_crystal_F_000 1184
_exptl_crystal_size_max 0.20
_exptl_crystal_size_mid 0.10
_exptl_crystal_size_min 0.10
_refine_diff_density_max 0.158
_refine_diff_density_min -0.201
_refine_ls_extinction_method none
_refine_ls_goodness_of_fit_ref 1.049
_refine_ls_hydrogen_treatment mixed
_refine_ls_matrix_type full
_refine_ls_number_parameters 206
_refine_ls_number_reflns 1838
_refine_ls_number_restraints 4
_refine_ls_restrained_S_all 1.049
_refine_ls_R_factor_all 0.0955
_refine_ls_R_factor_gt 0.0476
_refine_ls_shift/su_max <0.001
_refine_ls_shift/su_mean <0.001
_refine_ls_structure_factor_coef Fsqd
_refine_ls_weighting_details 'w = 1/[\s^2^(Fo^2^)+(0.0339P)^2^] where P = (Fo^2^+2Fc^2^)/3'
_refine_ls_weighting_scheme calc
_refine_ls_wR_factor_gt 0.0811
_refine_ls_wR_factor_ref 0.0927
_reflns_number_gt 1205
_reflns_number_total 1838
_reflns_threshold_expression I>2\s(I)
_cod_data_source_file cf6202.cif
_cod_data_source_block I
_cod_depositor_comments
;
The following automatic conversions were performed:
'_symmetry_cell_setting' value 'Tetragonal' changed to 'tetragonal'
according to '/home/saulius/struct/CIF-dictionaries/cif_core.dic'
dictionary named 'cif_core.dic' version 2.4.1 from 2010-06-29.

Automatic conversion script
Id: cif_fix_enum 1527 2010-12-29 10:47:43Z saulius 

The following automatic conversions were performed:

'_symmetry_cell_setting' value 'Tetragonal' changed to 'tetragonal'
according to /home/saulius/struct/CIF-dictionaries/cif_core.dic
dictionary named 'cif_core.dic' version 2.4.1 from 2010-06-29.

Automatic conversion script
Id: cif_fix_values 1715 2011-07-08 13:25:40Z adriana 
;
_cod_original_cell_volume 2878.1(8)
_cod_database_code 2201345
_cod_database_fobs_code 2201345

loop_
_symmetry_equiv_pos_as_xyz
'x, y, z'
'-x, -y, z'
'y, -x, -z'
'-y, x, -z'
'x+1/2, y+1/2, z+1/2'
'-x+1/2, -y+1/2, z+1/2'
'y+1/2, -x+1/2, -z+1/2'
'-y+1/2, x+1/2, -z+1/2'

loop_
_atom_site_label
_atom_site_fract_x
_atom_site_fract_y
_atom_site_fract_z
_atom_site_U_iso_or_equiv
_atom_site_adp_type
_atom_site_calc_flag
_atom_site_refinement_flags
_atom_site_occupancy
_atom_site_disorder_assembly
_atom_site_disorder_group
_atom_site_type_symbol
N1 0.04022(9) 0.26216(9) 0.0260(5) 0.0316(6) Uani d . 1 . . N
H1 -0.0452(12) 0.2835(12) 0.426(7) 0.057(11) Uiso d . 1 . . H
C2 0.07861(12) 0.26321(13) -0.1727(7) 0.0399(8) Uani d . 1 . . C
H2 0.0899 0.2974 -0.2429 0.050 Uiso calc R 1 . . H
C3 0.10310(11) 0.21740(13) -0.2832(7) 0.0399(8) Uani d . 1 . . C
H3 0.1305 0.2205 -0.4241 0.050 Uiso calc R 1 . . H
C4 0.08743(11) 0.16766(12) -0.1869(7) 0.0366(8) Uani d . 1 . . C
H4 0.1042 0.1360 -0.2592 0.046 Uiso calc R 1 . . H
C4A 0.04655(10) 0.16353(11) 0.0185(6) 0.0311(7) Uani d . 1 . . C
C5 0.02781(11) 0.11305(11) 0.1295(7) 0.0341(7) Uani d . 1 . . C
H5 0.0436 0.0805 0.0622 0.043 Uiso calc R 1 . . H
C6 -0.01200(10) 0.11030(11) 0.3284(7) 0.0332(7) Uani d . 1 . . C
H6 -0.0237 0.0763 0.3986 0.041 Uiso calc R 1 . . H
C6A -0.03598(10) 0.15882(10) 0.4307(6) 0.0274(7) Uani d . 1 . . C
C7 -0.07682(10) 0.17015(10) 0.6335(6) 0.0278(7) Uani d . 1 . . C
H7 -0.0968 0.1443 0.7396 0.035 Uiso calc R 1 . . H
C8 -0.08244(10) 0.22546(10) 0.6493(6) 0.0263(6) Uani d . 1 . . C
N9 -0.04610(9) 0.24847(10) 0.4606(5) 0.0270(6) Uani d . 1 . . N
C9A -0.01770(10) 0.20845(11) 0.3252(6) 0.0268(6) Uani d . 1 . . C
C9B 0.02350(10) 0.21262(11) 0.1197(6) 0.0277(7) Uani d . 1 . . C
C81 -0.11683(10) 0.25757(11) 0.8336(6) 0.0286(7) Uani d . 1 . . C
C82 -0.10611(11) 0.31220(11) 0.8917(7) 0.0366(8) Uani d . 1 . . C
H82 -0.0768 0.3298 0.7999 0.046 Uiso calc R 1 . . H
C83 -0.16051(11) 0.23337(12) 0.9706(7) 0.0359(8) Uani d . 1 . . C
H83 -0.1687 0.1966 0.9331 0.045 Uiso calc R 1 . . H
C84 -0.13813(13) 0.34066(13) 1.0825(7) 0.0461(9) Uani d . 1 . . C
H84 -0.1305 0.3776 1.1209 0.058 Uiso calc R 1 . . H
C85 -0.18091(14) 0.31576(14) 1.2163(7) 0.0487(9) Uani d . 1 . . C
H85 -0.2027 0.3354 1.3468 0.061 Uiso calc R 1 . . H
C86 -0.19216(12) 0.26215(14) 1.1607(7) 0.0447(8) Uani d . 1 . . C
H86 -0.2217 0.2450 1.2530 0.056 Uiso calc R 1 . . H
O1W 0.00569(10) 0.35901(8) 0.2749(5) 0.0458(6) Uani d D 1 . . O
H1W 0.0192(12) 0.3296(9) 0.205(7) 0.057 Uiso d D 1 . . H
H2W 0.0023(14) 0.3797(11) 0.136(5) 0.057 Uiso d D 1 . . H
O2W 0.00206(9) 0.41992(8) -0.2372(5) 0.0424(6) Uani d D 1 . . O
H3W 0.0275(9) 0.4414(10) -0.228(8) 0.053 Uiso d D 1 . . H
H4W 0.0047(14) 0.4002(11) -0.384(5) 0.053 Uiso d D 1 . . H

loop_
_atom_site_aniso_label
_atom_site_aniso_U_11
_atom_site_aniso_U_22
_atom_site_aniso_U_33
_atom_site_aniso_U_12
_atom_site_aniso_U_13
_atom_site_aniso_U_23
N1 0.0285(13) 0.0382(14) 0.0281(14) -0.0063(11) -0.0052(12) 0.0025(12)
C2 0.0356(17) 0.0506(19) 0.0335(19) -0.0082(15) -0.0038(17) 0.0070(17)
C3 0.0285(16) 0.060(2) 0.0311(17) -0.0034(15) 0.0030(15) -0.0033(17)
C4 0.0293(16) 0.0493(19) 0.0312(19) 0.0022(14) -0.0051(15) -0.0096(17)
C4A 0.0242(15) 0.0392(17) 0.0298(17) 0.0035(13) -0.0083(15) -0.0021(15)
C5 0.0300(16) 0.0323(16) 0.040(2) 0.0049(13) -0.0077(16) -0.0061(16)
C6 0.0330(16) 0.0279(15) 0.0386(18) -0.0009(13) -0.0027(16) 0.0012(15)
C6A 0.0258(15) 0.0285(15) 0.0278(17) -0.0005(12) -0.0075(13) -0.0028(13)
C7 0.0272(15) 0.0280(15) 0.0283(17) -0.0035(12) -0.0008(14) 0.0025(14)
C8 0.0233(14) 0.0300(15) 0.0255(15) -0.0001(12) -0.0073(14) 0.0009(14)
N9 0.0285(13) 0.0257(13) 0.0268(14) -0.0011(11) -0.0025(11) 0.0007(12)
C9A 0.0227(14) 0.0297(15) 0.0278(15) 0.0018(12) -0.0074(13) -0.0013(14)
C9B 0.0245(14) 0.0363(16) 0.0222(16) -0.0025(12) -0.0088(13) 0.0001(14)
C81 0.0308(15) 0.0324(16) 0.0227(16) 0.0042(13) -0.0076(14) -0.0013(14)
C82 0.0401(17) 0.0352(16) 0.0345(19) 0.0071(14) -0.0070(16) 0.0008(15)
C83 0.0327(16) 0.0377(17) 0.0371(19) 0.0038(13) -0.0027(15) -0.0004(16)
C84 0.058(2) 0.0399(19) 0.040(2) 0.0129(17) -0.0138(19) -0.0109(17)
C85 0.050(2) 0.059(2) 0.037(2) 0.0256(19) -0.0044(19) -0.0102(18)
C86 0.0387(18) 0.062(2) 0.033(2) 0.0122(16) 0.0023(16) -0.0013(19)
O1W 0.0617(15) 0.0379(14) 0.0379(14) 0.0026(12) -0.0016(12) -0.0008(11)
O2W 0.0496(14) 0.0365(14) 0.0412(13) -0.0047(10) 0.0001(12) -0.0056(12)

loop_
_atom_type_symbol
_atom_type_description
_atom_type_scat_dispersion_real
_atom_type_scat_dispersion_imag
_atom_type_scat_source
C C 0.0033 0.0016 'International Tables Vol C Tables 4.2.6.8 and 6.1.1.4'
H H 0.0000 0.0000 'International Tables Vol C Tables 4.2.6.8 and 6.1.1.4'
N N 0.0061 0.0033 'International Tables Vol C Tables 4.2.6.8 and 6.1.1.4'
O O 0.0106 0.0060 'International Tables Vol C Tables 4.2.6.8 and 6.1.1.4'

loop_
_geom_angle_atom_site_label_1
_geom_angle_atom_site_label_2
_geom_angle_atom_site_label_3
_geom_angle
C2 N1 C9B 117.3(2)
N1 C2 C3 123.9(3)
N1 C2 H2 118.0
C3 C2 H2 118.0
C4 C3 C2 119.2(3)
C4 C3 H3 120.4
C2 C3 H3 120.4
C3 C4 C4A 119.8(3)
C3 C4 H4 120.1
C4A C4 H4 120.1
C4 C4A C9B 117.2(3)
C4 C4A C5 123.2(3)
C9B C4A C5 119.6(3)
C6 C5 C4A 121.9(3)
C6 C5 H5 119.0
C4A C5 H5 119.0
C5 C6 C6A 119.5(3)
C5 C6 H6 120.3
C6A C6 H6 120.3
C9A C6A C7 107.1(2)
C9A C6A C6 119.1(3)
C7 C6A C6 133.7(3)
C8 C7 C6A 107.8(2)
C8 C7 H7 126.1
C6A C7 H7 126.1
C7 C8 N9 108.0(2)
C7 C8 C81 129.5(3)
N9 C8 C81 122.5(2)
C9A N9 C8 109.4(2)
C9A N9 H1 128(2)
C8 N9 H1 123(2)
N9 C9A C6A 107.7(2)
N9 C9A C9B 129.5(3)
C6A C9A C9B 122.8(3)
N1 C9B C9A 120.4(2)
N1 C9B C4A 122.5(2)
C9A C9B C4A 117.2(3)
C83 C81 C82 118.1(3)
C83 C81 C8 119.7(2)
C82 C81 C8 122.2(3)
C84 C82 C81 120.4(3)
C84 C82 H82 119.8
C81 C82 H82 119.8
C86 C83 C81 121.0(3)
C86 C83 H83 119.5
C81 C83 H83 119.5
C85 C84 C82 120.4(3)
C85 C84 H84 119.8
C82 C84 H84 119.8
C86 C85 C84 119.9(3)
C86 C85 H85 120.0
C84 C85 H85 120.0
C85 C86 C83 120.2(3)
C85 C86 H86 119.9
C83 C86 H86 119.9
H1W O1W H2W 105(3)
H3W O2W H4W 111(3)

loop_
_geom_bond_atom_site_label_1
_geom_bond_atom_site_label_2
_geom_bond_site_symmetry_2
_geom_bond_distance
_geom_bond_publ_flag
N1 C2 . 1.332(4) ?
N1 C9B . 1.367(3) ?
C2 C3 . 1.387(4) ?
C2 H2 . 0.95 ?
C3 C4 . 1.368(4) ?
C3 H3 . 0.95 ?
C4 C4A . 1.402(4) ?
C4 H4 . 0.95 ?
C4A C9B . 1.424(4) ?
C4A C5 . 1.432(4) ?
C5 C6 . 1.359(4) ?
C5 H5 . 0.95 ?
C6 C6A . 1.423(4) ?
C6 H6 . 0.95 ?
C6A C9A . 1.400(4) ?
C6A C7 . 1.417(4) ?
C7 C8 . 1.378(3) ?
C7 H7 . 0.95 ?
C8 N9 . 1.386(3) ?
C8 C81 . 1.451(4) ?
N9 C9A . 1.371(3) ?
N9 H1 . 0.88(3) ?
C9A C9B . 1.408(4) ?
C81 C83 . 1.394(4) ?
C81 C82 . 1.405(4) ?
C82 C84 . 1.388(4) ?
C82 H82 . 0.95 ?
C83 C86 . 1.385(4) ?
C83 H83 . 0.95 ?
C84 C85 . 1.377(4) ?
C84 H84 . 0.95 ?
C85 C86 . 1.381(4) ?
C85 H85 . 0.95 ?
C86 H86 . 0.95 ?
O1W H1W . 0.865(17) ?
O1W H2W . 0.833(18) ?
O2W H3W . 0.825(17) ?
O2W H4W . 0.849(18) ?

loop_
_geom_hbond_atom_site_label_D
_geom_hbond_atom_site_label_H
_geom_hbond_atom_site_label_A
_geom_hbond_site_symmetry_A
_geom_hbond_distance_DH
_geom_hbond_distance_HA
_geom_hbond_distance_DA
_geom_hbond_angle_DHA
_geom_hbond_publ_flag
N9 H1 O1W . 0.88(3) 2.36(3) 3.145(3) 148(3) yes
O2W H3W O2W 8_554 0.83(2) 1.99(2) 2.807(3) 168(3) yes
O2W H4W O1W 1_554 0.85(2) 1.90(2) 2.744(3) 175(3) yes
O1W H1W N1 . 0.87(2) 1.94(2) 2.801(3) 172(3) yes
O1W H2W O2W . 0.83(2) 2.02(2) 2.840(3) 170(3) yes

loop_
_geom_torsion_atom_site_label_1
_geom_torsion_atom_site_label_2
_geom_torsion_atom_site_label_3
_geom_torsion_atom_site_label_4
_geom_torsion
C9B N1 C2 C3 -1.6(4)
N1 C2 C3 C4 0.3(5)
C2 C3 C4 C4A 0.8(4)
C3 C4 C4A C9B -0.6(4)
C3 C4 C4A C5 179.9(3)
C4 C4A C5 C6 -179.9(3)
C9B C4A C5 C6 0.6(4)
C4A C5 C6 C6A 0.0(4)
C5 C6 C6A C9A -0.5(4)
C5 C6 C6A C7 -179.3(3)
C9A C6A C7 C8 -0.3(3)
C6 C6A C7 C8 178.6(3)
C6A C7 C8 N9 0.1(3)
C6A C7 C8 C81 -176.8(3)
C7 C8 N9 C9A 0.2(3)
C81 C8 N9 C9A 177.3(2)
C8 N9 C9A C6A -0.4(3)
C8 N9 C9A C9B -179.3(3)
C7 C6A C9A N9 0.4(3)
C6 C6A C9A N9 -178.7(2)
C7 C6A C9A C9B 179.5(2)
C6 C6A C9A C9B 0.3(4)
C2 N1 C9B C9A -178.7(2)
C2 N1 C9B C4A 1.7(4)
N9 C9A C9B N1 -0.5(4)
C6A C9A C9B N1 -179.3(2)
N9 C9A C9B C4A 179.0(3)
C6A C9A C9B C4A 0.2(4)
C4 C4A C9B N1 -0.7(4)
C5 C4A C9B N1 178.9(2)
C4 C4A C9B C9A 179.8(2)
C5 C4A C9B C9A -0.7(4)
C7 C8 C81 C83 -17.8(4)
N9 C8 C81 C83 165.7(3)
C7 C8 C81 C82 158.8(3)
N9 C8 C81 C82 -17.7(4)
C83 C81 C82 C84 0.6(4)
C8 C81 C82 C84 -176.1(3)
C82 C81 C83 C86 -0.6(4)
C8 C81 C83 C86 176.2(3)
C81 C82 C84 C85 -0.2(4)
C82 C84 C85 C86 -0.1(5)
C84 C85 C86 C83 0.0(5)
C81 C83 C86 C85 0.3(5)

loop_
_cod_related_entry_id
_cod_related_entry_database
_cod_related_entry_code
1 ChemSpider 21132176
